data_4087300
loop_
_publ_author_name
'Baird, Drake A.'
'Jamal, S.'
'Johnson, Samuel A.'

_publ_section_title
;
 Influence of the Transmetalating Agent in Difficult Coupling Reactions:
 Control in the Selectivity of C--F Bond Activation by Ni(0) Complexes in
 the Presence of AlMe3
;
_journal_issue 7
_journal_name_full Organometallics
_journal_page_first 1436
_journal_paper_doi 10.1021/acs.organomet.7b00165
_journal_volume 36
_journal_year 2017
_chemical_compound_source synthesized
_chemical_formula_moiety 'C19  H36  F2  Ni1 P2'
_chemical_formula_sum 'C19 H36 F2 Ni P2'
_chemical_formula_weight 423.13
_space_group_IT_number 2
_symmetry_cell_setting triclinic
_symmetry_Int_Tables_number 2
_symmetry_space_group_name_Hall '-P 1'
_symmetry_space_group_name_H-M 'P -1'
_atom_sites_solution_hydrogens geom
_atom_sites_solution_primary iterative
_atom_sites_solution_secondary iterative
_audit_conform_dict_location ftp://ftp.iucr.org/pub/cif_core.dic
_audit_conform_dict_name cif_core.dic
_audit_conform_dict_version 2.4.3
_audit_creation_date 2015-06-01T14:20:16-00:00
_audit_creation_method 'WinGX routine CIF_UPDATE'
_cell_angle_alpha 105.4480(10)
_cell_angle_beta 95.214(2)
_cell_angle_gamma 112.3410(10)
_cell_formula_units_Z 2
_cell_length_a 9.0188(5)
_cell_length_b 9.0954(5)
_cell_length_c 15.6547(8)
_cell_measurement_reflns_used 9021
_cell_measurement_temperature 173(2)
_cell_measurement_theta_max 33.66
_cell_measurement_theta_min 2.92
_cell_measurement_wavelength 0.71073
_cell_volume 1117.95(11)
_computing_cell_refinement 'Bruker SAINT'
_computing_data_collection 'Bruker APEX2'
_computing_data_reduction 'Bruker SAINT'
_computing_molecular_graphics 'ORTEP-3 for Windows (Farrugia, 2012)'
_computing_publication_material 'WinGX publication routines (Farrugia, 2012)'
_computing_structure_refinement 'SHELXL-2014/7 (Sheldrick, 2014)'
_computing_structure_solution 'SUPERFLIP (Palatinus & Chapuis,2007)'
_diffrn_ambient_temperature 173(2)
_diffrn_detector 'Bruker APEX-II CCD'
_diffrn_measured_fraction_theta_full 0.999
_diffrn_measured_fraction_theta_max 0.999
_diffrn_measurement_device 'Bruker APEX-II CCD'
_diffrn_measurement_device_type 'Bruker APEX-II CCD'
_diffrn_measurement_method '\f and \w scans'
_diffrn_radiation_probe x-ray
_diffrn_radiation_type MoK\a
_diffrn_radiation_wavelength 0.71073
_diffrn_reflns_av_R_equivalents 0.0392
_diffrn_reflns_av_unetI/netI 0.0348
_diffrn_reflns_Laue_measured_fraction_full 0.999
_diffrn_reflns_Laue_measured_fraction_max 0.999
_diffrn_reflns_limit_h_max 14
_diffrn_reflns_limit_h_min -14
_diffrn_reflns_limit_k_max 14
_diffrn_reflns_limit_k_min -14
_diffrn_reflns_limit_l_max 25
_diffrn_reflns_limit_l_min -25
_diffrn_reflns_number 52494
_diffrn_reflns_point_group_measured_fraction_full 0.999
_diffrn_reflns_point_group_measured_fraction_max 0.999
_diffrn_reflns_theta_full 34.998
_diffrn_reflns_theta_max 34.998
_diffrn_reflns_theta_min 2.917
_diffrn_standards_number 0
_exptl_absorpt_coefficient_mu 1.026
_exptl_absorpt_correction_T_max 0.888
_exptl_absorpt_correction_T_min 0.828
_exptl_absorpt_correction_type multi-scan
_exptl_absorpt_process_details 'SADABS, BRUKER 2014'
_exptl_crystal_colour yellow
_exptl_crystal_density_diffrn 1.257
_exptl_crystal_density_method 'not measured'
_exptl_crystal_description block
_exptl_crystal_F_000 452
_exptl_crystal_size_max 0.38
_exptl_crystal_size_mid 0.35
_exptl_crystal_size_min 0.15
_refine_diff_density_max 0.511
_refine_diff_density_min -0.338
_refine_diff_density_rms 0.062
_refine_ls_extinction_method none
_refine_ls_goodness_of_fit_ref 1.025
_refine_ls_hydrogen_treatment constr
_refine_ls_matrix_type full
_refine_ls_number_constraints 0
_refine_ls_number_parameters 261
_refine_ls_number_reflns 9858
_refine_ls_number_restraints 18
_refine_ls_restrained_S_all 1.024
_refine_ls_R_factor_all 0.0724
_refine_ls_R_factor_gt 0.0412
_refine_ls_shift/su_max 0.001
_refine_ls_shift/su_mean 0
_refine_ls_structure_factor_coef Fsqd
_refine_ls_weighting_details 'w=1/[\s^2^(Fo^2^)+(0.0372P)^2^+0.3987P] where P=(Fo^2^+2Fc^2^)/3'
_refine_ls_weighting_scheme calc
_refine_ls_wR_factor_gt 0.0837
_refine_ls_wR_factor_ref 0.0945
_refine_special_details
;
Difluoroarylgroup was disordered over two-positions, with a refined occupation
of sites of 81:19.  The C6F2H3 fragments associated with C1A-C6A and C1B-C6B
were restrained to having similar geometry using the SAME command. Many of the
carbon atoms in this fragment are nearly overlapping, and thus the EADP command
was used to force the nearly ovelapping atoms to have similar thermal parameters.
;
_reflns_Friedel_coverage 0
_reflns_number_gt 6994
_reflns_number_total 9858
_reflns_threshold_expression 'I > 2\s(I)'
_cod_data_source_file om7b00165_si_002.cif
_cod_data_source_block shelx
_cod_original_cell_volume 1117.95(10)
_cod_database_code 4087300

loop_
_symmetry_equiv_pos_as_xyz
'x, y, z'
'-x, -y, -z'

loop_
_atom_site_label
_atom_site_type_symbol
_atom_site_fract_x
_atom_site_fract_y
_atom_site_fract_z
_atom_site_U_iso_or_equiv
_atom_site_adp_type
_atom_site_occupancy
_atom_site_site_symmetry_order
_atom_site_calc_flag
_atom_site_refinement_flags_posn
_atom_site_refinement_flags_adp
_atom_site_refinement_flags_occupancy
_atom_site_disorder_assembly
_atom_site_disorder_group
C1A C 0.3633(6) 0.2527(9) 0.2318(5) 0.0236(6) Uani 0.811(2) 1 d D . P A 1
C2A C 0.5236(3) 0.3568(3) 0.27773(17) 0.0293(5) Uani 0.811(2) 1 d D . P A 1
C3A C 0.6373(4) 0.4785(4) 0.2507(2) 0.0435(7) Uani 0.811(2) 1 d D . P A 1
H3A H 0.7458 0.5437 0.2863 0.052 Uiso 0.811(2) 1 calc R U P A 1
C4A C 0.5900(4) 0.5032(3) 0.1714(2) 0.0476(7) Uani 0.811(2) 1 d D . P A 1
H4A H 0.6641 0.585 0.1503 0.057 Uiso 0.811(2) 1 calc R U P A 1
C5A C 0.4314(3) 0.4044(4) 0.1245(2) 0.0403(6) Uani 0.811(2) 1 d D . P A 1
C6A C 0.3205(3) 0.2821(4) 0.1516(2) 0.0296(5) Uani 0.811(2) 1 d D . P A 1
H6A H 0.2127 0.2164 0.1151 0.036 Uiso 0.811(2) 1 calc R U P A 1
F1A F 0.57788(14) 0.33776(16) 0.35745(9) 0.0450(3) Uani 0.811(2) 1 d D . P A 1
F2A F 0.3774(2) 0.42520(19) 0.04569(10) 0.0625(5) Uani 0.811(2) 1 d D . P A 1
C1B C 0.377(3) 0.248(4) 0.239(2) 0.0236(6) Uani 0.189(2) 1 d D . P A 2
C2B C 0.3617(16) 0.294(2) 0.1647(11) 0.0296(5) Uani 0.189(2) 1 d D . P A 2
C3B C 0.4848(16) 0.417(2) 0.1398(11) 0.0403(6) Uani 0.189(2) 1 d D . P A 2
H3B H 0.4666 0.4396 0.085 0.048 Uiso 0.189(2) 1 calc R U P A 2
C4B C 0.6308(16) 0.4994(18) 0.2003(11) 0.0476(7) Uani 0.189(2) 1 d D . P A 2
H4B H 0.7192 0.5849 0.1888 0.057 Uiso 0.189(2) 1 calc R U P A 2
C5B C 0.6511(16) 0.4610(19) 0.2764(11) 0.0435(7) Uani 0.189(2) 1 d D . P A 2
C6B C 0.5332(15) 0.3382(16) 0.2996(9) 0.0293(5) Uani 0.189(2) 1 d D . P A 2
H6B H 0.5554 0.3151 0.3538 0.035 Uiso 0.189(2) 1 calc R U P A 2
F1B F 0.2172(7) 0.2090(7) 0.1024(4) 0.0448(14) Uani 0.189(2) 1 d D . P A 2
F2B F 0.8072(6) 0.5414(7) 0.3355(4) 0.0496(16) Uani 0.189(2) 1 d D . P A 2
P1 P 0.12827(4) 0.24653(5) 0.35185(2) 0.02618(8) Uani 1 1 d . . . . .
P2 P 0.29082(5) -0.10615(4) 0.18874(3) 0.02994(8) Uani 1 1 d . . . . .
Ni1 Ni 0.20722(2) 0.07382(2) 0.26464(2) 0.02365(5) Uani 1 1 d . . . . .
C7 C 0.0314(2) -0.1151(2) 0.28706(15) 0.0514(5) Uani 1 1 d . . . . .
H7A H -0.0677 -0.0947 0.2878 0.077 Uiso 1 1 calc R U . . .
H7B H 0.0681 -0.1235 0.3457 0.077 Uiso 1 1 calc R U . . .
H7C H 0.0071 -0.2203 0.2388 0.077 Uiso 1 1 calc R U . . .
C8 C 0.26325(18) 0.47192(18) 0.38743(11) 0.0310(3) Uani 1 1 d . . . . .
H8A H 0.3681 0.4912 0.4244 0.037 Uiso 1 1 calc R U . . .
H8B H 0.2881 0.5016 0.3323 0.037 Uiso 1 1 calc R U . . .
C9 C 0.2001(2) 0.5930(2) 0.44148(12) 0.0431(4) Uani 1 1 d . . . . .
H9A H 0.1014 0.5832 0.4041 0.065 Uiso 1 1 calc R U . . .
H9B H 0.2849 0.7084 0.4589 0.065 Uiso 1 1 calc R U . . .
H9C H 0.1735 0.5652 0.4961 0.065 Uiso 1 1 calc R U . . .
C10 C 0.0965(2) 0.2119(2) 0.46006(11) 0.0378(3) Uani 1 1 d . . . . .
H10A H 0.0723 0.3028 0.4978 0.045 Uiso 1 1 calc R U . . .
H10B H 0 0.104 0.4483 0.045 Uiso 1 1 calc R U . . .
C11 C 0.2437(2) 0.2078(3) 0.51212(12) 0.0483(4) Uani 1 1 d . . . . .
H11A H 0.2677 0.1174 0.4754 0.073 Uiso 1 1 calc R U . . .
H11B H 0.22 0.1876 0.5689 0.073 Uiso 1 1 calc R U . . .
H11C H 0.3389 0.3158 0.5259 0.073 Uiso 1 1 calc R U . . .
C12 C -0.06982(19) 0.2324(2) 0.30196(12) 0.0406(4) Uani 1 1 d . . . . .
H12A H -0.1544 0.1166 0.2889 0.049 Uiso 1 1 calc R U . . .
H12B H -0.1008 0.3096 0.3464 0.049 Uiso 1 1 calc R U . . .
C13 C -0.0670(2) 0.2767(3) 0.21505(14) 0.0554(5) Uani 1 1 d . . . . .
H13A H 0.0162 0.3915 0.2276 0.083 Uiso 1 1 calc R U . . .
H13B H -0.175 0.2692 0.1915 0.083 Uiso 1 1 calc R U . . .
H13C H -0.0406 0.1979 0.1699 0.083 Uiso 1 1 calc R U . . .
C14 C 0.4699(2) -0.0244(2) 0.13952(13) 0.0428(4) Uani 1 1 d . . . . .
H14A H 0.4416 0.0275 0.0962 0.051 Uiso 1 1 calc R U . . .
H14B H 0.5604 0.0664 0.189 0.051 Uiso 1 1 calc R U . . .
C15 C 0.5348(3) -0.1479(3) 0.09060(19) 0.0746(8) Uani 1 1 d . . . . .
H15A H 0.5654 -0.1998 0.1325 0.112 Uiso 1 1 calc R U . . .
H15B H 0.6313 -0.0881 0.069 0.112 Uiso 1 1 calc R U . . .
H15C H 0.4494 -0.2353 0.0388 0.112 Uiso 1 1 calc R U . . .
C16 C 0.1382(3) -0.2796(2) 0.09348(13) 0.0544(5) Uani 1 1 d . . . . .
H16A H 0.1911 -0.3478 0.0602 0.065 Uiso 1 1 calc R U . . .
H16B H 0.0511 -0.3529 0.1169 0.065 Uiso 1 1 calc R U . . .
C17 C 0.0615(4) -0.2181(3) 0.02874(18) 0.1005(12) Uani 1 1 d . . . . .
H17A H 0.0081 -0.1514 0.0613 0.151 Uiso 1 1 calc R U . . .
H17B H -0.0203 -0.3147 -0.021 0.151 Uiso 1 1 calc R U . . .
H17C H 0.1469 -0.1482 0.004 0.151 Uiso 1 1 calc R U . . .
C18 C 0.3506(2) -0.2153(2) 0.25785(14) 0.0456(4) Uani 1 1 d . . . . .
H18A H 0.2537 -0.2813 0.2782 0.055 Uiso 1 1 calc R U . . .
H18B H 0.3881 -0.295 0.2203 0.055 Uiso 1 1 calc R U . . .
C19 C 0.4865(3) -0.0957(3) 0.34036(18) 0.0713(7) Uani 1 1 d . . . . .
H19A H 0.585 -0.0343 0.3206 0.107 Uiso 1 1 calc R U . . .
H19B H 0.5117 -0.1598 0.3763 0.107 Uiso 1 1 calc R U . . .
H19C H 0.4507 -0.0156 0.3775 0.107 Uiso 1 1 calc R U . . .

loop_
_atom_site_aniso_label
_atom_site_aniso_U_11
_atom_site_aniso_U_22
_atom_site_aniso_U_33
_atom_site_aniso_U_23
_atom_site_aniso_U_13
_atom_site_aniso_U_12
C1A 0.0259(11) 0.0209(8) 0.0300(14) 0.0096(7) 0.0144(9) 0.0132(9)
C2A 0.0268(8) 0.0248(9) 0.0392(14) 0.0103(7) 0.0139(9) 0.0125(6)
C3A 0.0317(10) 0.0261(10) 0.071(2) 0.0118(11) 0.0283(12) 0.0087(7)
C4A 0.0600(18) 0.0275(8) 0.075(2) 0.0289(12) 0.0490(16) 0.0235(11)
C5A 0.0663(19) 0.0341(9) 0.0471(15) 0.0253(10) 0.0378(15) 0.0347(14)
C6A 0.0393(16) 0.0258(9) 0.0319(14) 0.0123(10) 0.0153(13) 0.0187(13)
F1A 0.0327(6) 0.0491(7) 0.0472(7) 0.0164(6) -0.0001(5) 0.0125(5)
F2A 0.1084(13) 0.0604(9) 0.0556(9) 0.0428(7) 0.0446(9) 0.0520(9)
C1B 0.0259(11) 0.0209(8) 0.0300(14) 0.0096(7) 0.0144(9) 0.0132(9)
C2B 0.0393(16) 0.0258(9) 0.0319(14) 0.0123(10) 0.0153(13) 0.0187(13)
C3B 0.0663(19) 0.0341(9) 0.0471(15) 0.0253(10) 0.0378(15) 0.0347(14)
C4B 0.0600(18) 0.0275(8) 0.075(2) 0.0289(12) 0.0490(16) 0.0235(11)
C5B 0.0317(10) 0.0261(10) 0.071(2) 0.0118(11) 0.0283(12) 0.0087(7)
C6B 0.0268(8) 0.0248(9) 0.0392(14) 0.0103(7) 0.0139(9) 0.0125(6)
F1B 0.045(3) 0.053(3) 0.041(3) 0.027(3) 0.008(3) 0.018(3)
F2B 0.027(3) 0.042(3) 0.067(4) 0.011(3) 0.007(2) 0.005(2)
P1 0.02090(15) 0.03179(18) 0.03199(18) 0.01514(15) 0.01265(13) 0.01274(13)
P2 0.0419(2) 0.02165(16) 0.03085(18) 0.01200(14) 0.01291(16) 0.01466(15)
Ni1 0.02062(8) 0.02232(8) 0.02799(9) 0.01062(7) 0.00809(6) 0.00676(6)
C7 0.0449(10) 0.0341(8) 0.0660(12) 0.0154(8) 0.0283(9) 0.0041(7)
C8 0.0327(7) 0.0296(7) 0.0371(7) 0.0128(6) 0.0165(6) 0.0164(6)
C9 0.0528(10) 0.0428(9) 0.0427(9) 0.0116(7) 0.0236(8) 0.0280(8)
C10 0.0408(8) 0.0465(9) 0.0399(8) 0.0248(7) 0.0240(7) 0.0223(7)
C11 0.0517(11) 0.0610(12) 0.0377(9) 0.0253(8) 0.0121(8) 0.0226(9)
C12 0.0242(7) 0.0550(10) 0.0492(9) 0.0194(8) 0.0131(6) 0.0209(7)
C13 0.0388(9) 0.0881(16) 0.0521(11) 0.0293(11) 0.0083(8) 0.0362(10)
C14 0.0621(11) 0.0334(8) 0.0523(10) 0.0220(7) 0.0365(9) 0.0296(8)
C15 0.110(2) 0.0514(12) 0.0995(19) 0.0358(12) 0.0777(17) 0.0533(13)
C16 0.0760(14) 0.0264(8) 0.0428(10) 0.0020(7) 0.0033(9) 0.0112(8)
C17 0.137(3) 0.0562(14) 0.0579(15) 0.0090(12) -0.0422(16) 0.0092(16)
C18 0.0549(10) 0.0460(9) 0.0620(11) 0.0374(9) 0.0276(9) 0.0319(8)
C19 0.0481(12) 0.0969(18) 0.0865(17) 0.0657(15) 0.0089(11) 0.0259(12)

loop_
_atom_type_symbol
_atom_type_description
_atom_type_scat_dispersion_real
_atom_type_scat_dispersion_imag
_atom_type_scat_source
C C 0.0033 0.0016 'International Tables Vol C Tables 4.2.6.8 and 6.1.1.4'
H H 0 0 'International Tables Vol C Tables 4.2.6.8 and 6.1.1.4'
F F 0.0171 0.0103 'International Tables Vol C Tables 4.2.6.8 and 6.1.1.4'
P P 0.1023 0.0942 'International Tables Vol C Tables 4.2.6.8 and 6.1.1.4'
Ni Ni 0.3393 1.1124 'International Tables Vol C Tables 4.2.6.8 and 6.1.1.4'

loop_
_geom_angle_atom_site_label_1
_geom_angle_atom_site_label_2
_geom_angle_atom_site_label_3
_geom_angle
C2A C1A C6A 113.1(3)
C2A C1A Ni1 126.8(3)
C6A C1A Ni1 120.1(3)
F1A C2A C1A 117.6(2)
F1A C2A C3A 116.1(2)
C1A C2A C3A 126.2(3)
C4A C3A C2A 118.8(3)
C4A C3A H3A 120.6
C2A C3A H3A 120.6
C5A C4A C3A 116.9(2)
C5A C4A H4A 121.6
C3A C4A H4A 121.6
C4A C5A F2A 119.3(2)
C4A C5A C6A 123.6(2)
F2A C5A C6A 117.1(2)
C5A C6A C1A 121.4(3)
C5A C6A H6A 119.3
C1A C6A H6A 119.3
C2B C1B C6B 115.2(14)
C2B C1B Ni1 124.2(14)
C6B C1B Ni1 120.6(12)
C1B C2B F1B 118.6(13)
C1B C2B C3B 127.0(13)
F1B C2B C3B 114.3(12)
C4B C3B C2B 114.8(12)
C4B C3B H3B 122.6
C2B C3B H3B 122.6
C5B C4B C3B 120.3(12)
C5B C4B H4B 119.8
C3B C4B H4B 119.8
C4B C5B C6B 125.1(13)
C4B C5B F2B 119.2(11)
C6B C5B F2B 115.5(11)
C5B C6B C1B 117.4(12)
C5B C6B H6B 121.3
C1B C6B H6B 121.3
C12 P1 C10 102.99(8)
C12 P1 C8 103.79(8)
C10 P1 C8 102.59(8)
C12 P1 Ni1 113.47(6)
C10 P1 Ni1 114.62(5)
C8 P1 Ni1 117.62(5)
C18 P2 C16 102.44(9)
C18 P2 C14 103.52(8)
C16 P2 C14 103.72(10)
C18 P2 Ni1 112.38(6)
C16 P2 Ni1 115.65(8)
C14 P2 Ni1 117.36(5)
C1B Ni1 C7 177.5(14)
C1A Ni1 C7 174.29(15)
C1B Ni1 P1 93.7(14)
C1A Ni1 P1 91.8(3)
C7 Ni1 P1 88.84(6)
C1B Ni1 P2 89.1(14)
C1A Ni1 P2 91.4(3)
C7 Ni1 P2 88.40(6)
P1 Ni1 P2 174.442(15)
Ni1 C7 H7A 109.5
Ni1 C7 H7B 109.5
H7A C7 H7B 109.5
Ni1 C7 H7C 109.5
H7A C7 H7C 109.5
H7B C7 H7C 109.5
C9 C8 P1 117.24(11)
C9 C8 H8A 108
P1 C8 H8A 108
C9 C8 H8B 108
P1 C8 H8B 108
H8A C8 H8B 107.2
C8 C9 H9A 109.5
C8 C9 H9B 109.5
H9A C9 H9B 109.5
C8 C9 H9C 109.5
H9A C9 H9C 109.5
H9B C9 H9C 109.5
C11 C10 P1 112.72(11)
C11 C10 H10A 109
P1 C10 H10A 109
C11 C10 H10B 109
P1 C10 H10B 109
H10A C10 H10B 107.8
C10 C11 H11A 109.5
C10 C11 H11B 109.5
H11A C11 H11B 109.5
C10 C11 H11C 109.5
H11A C11 H11C 109.5
H11B C11 H11C 109.5
C13 C12 P1 112.45(11)
C13 C12 H12A 109.1
P1 C12 H12A 109.1
C13 C12 H12B 109.1
P1 C12 H12B 109.1
H12A C12 H12B 107.8
C12 C13 H13A 109.5
C12 C13 H13B 109.5
H13A C13 H13B 109.5
C12 C13 H13C 109.5
H13A C13 H13C 109.5
H13B C13 H13C 109.5
C15 C14 P2 117.71(12)
C15 C14 H14A 107.9
P2 C14 H14A 107.9
C15 C14 H14B 107.9
P2 C14 H14B 107.9
H14A C14 H14B 107.2
C14 C15 H15A 109.5
C14 C15 H15B 109.5
H15A C15 H15B 109.5
C14 C15 H15C 109.5
H15A C15 H15C 109.5
H15B C15 H15C 109.5
C17 C16 P2 112.00(14)
C17 C16 H16A 109.2
P2 C16 H16A 109.2
C17 C16 H16B 109.2
P2 C16 H16B 109.2
H16A C16 H16B 107.9
C16 C17 H17A 109.5
C16 C17 H17B 109.5
H17A C17 H17B 109.5
C16 C17 H17C 109.5
H17A C17 H17C 109.5
H17B C17 H17C 109.5
C19 C18 P2 112.59(13)
C19 C18 H18A 109.1
P2 C18 H18A 109.1
C19 C18 H18B 109.1
P2 C18 H18B 109.1
H18A C18 H18B 107.8
C18 C19 H19A 109.5
C18 C19 H19B 109.5
H19A C19 H19B 109.5
C18 C19 H19C 109.5
H19A C19 H19C 109.5
H19B C19 H19C 109.5

loop_
_geom_bond_atom_site_label_1
_geom_bond_atom_site_label_2
_geom_bond_distance
C1A C2A 1.382(4)
C1A C6A 1.403(4)
C1A Ni1 1.931(4)
C2A F1A 1.377(2)
C2A C3A 1.386(3)
C3A C4A 1.378(4)
C3A H3A 0.95
C4A C5A 1.369(4)
C4A H4A 0.95
C5A F2A 1.371(3)
C5A C6A 1.378(4)
C6A H6A 0.95
C1B C2B 1.358(17)
C1B C6B 1.418(18)
C1B Ni1 1.899(19)
C2B F1B 1.360(11)
C2B C3B 1.413(15)
C3B C4B 1.355(15)
C3B H3B 0.95
C4B C5B 1.343(13)
C4B H4B 0.95
C5B C6B 1.376(14)
C5B F2B 1.412(13)
C6B H6B 0.95
P1 C12 1.8268(15)
P1 C10 1.8316(15)
P1 C8 1.8346(15)
P1 Ni1 2.1733(4)
P2 C18 1.8220(16)
P2 C16 1.8248(18)
P2 C14 1.8365(16)
P2 Ni1 2.1736(4)
Ni1 C7 1.9851(16)
C7 H7A 0.98
C7 H7B 0.98
C7 H7C 0.98
C8 C9 1.523(2)
C8 H8A 0.99
C8 H8B 0.99
C9 H9A 0.98
C9 H9B 0.98
C9 H9C 0.98
C10 C11 1.511(2)
C10 H10A 0.99
C10 H10B 0.99
C11 H11A 0.98
C11 H11B 0.98
C11 H11C 0.98
C12 C13 1.518(3)
C12 H12A 0.99
C12 H12B 0.99
C13 H13A 0.98
C13 H13B 0.98
C13 H13C 0.98
C14 C15 1.521(2)
C14 H14A 0.99
C14 H14B 0.99
C15 H15A 0.98
C15 H15B 0.98
C15 H15C 0.98
C16 C17 1.513(3)
C16 H16A 0.99
C16 H16B 0.99
C17 H17A 0.98
C17 H17B 0.98
C17 H17C 0.98
C18 C19 1.518(3)
C18 H18A 0.99
C18 H18B 0.99
C19 H19A 0.98
C19 H19B 0.98
C19 H19C 0.98
